data_7060277
loop_
_publ_author_name
'Gettings, Matthew L.'
'Byrd, Edward F. C.'
'Zeller, Matthias'
'Piercey, Davin'

_publ_section_title
;
 Methyl sydnone imine and its energetic salts
;
_journal_issue 4
_journal_name_full 'New Journal of Chemistry'
_journal_page_first 2228
_journal_page_last 2236
_journal_paper_doi 10.1039/D0NJ05354F
_journal_volume 45
_journal_year 2021
_chemical_absolute_configuration ukn
_chemical_formula_moiety 'C2 N7 O2, C3 H6 N3 O'
_chemical_formula_sum 'C5 H6 N10 O3'
_chemical_formula_weight 254.20
_space_group_crystal_system orthorhombic
_space_group_IT_number 19
_space_group_name_Hall 'P 2ac 2ab'
_space_group_name_H-M_alt 'P 21 21 21'
_atom_sites_solution_hydrogens geom
_atom_sites_solution_primary direct
_atom_sites_solution_secondary difmap
_audit_creation_method SHELXL-2018/3
_audit_update_record
;
2020-10-06 deposited with the CCDC.	2021-01-11 downloaded from the CCDC.
;
_cell_angle_alpha 90
_cell_angle_beta 90
_cell_angle_gamma 90
_cell_formula_units_Z 4
_cell_length_a 5.2488(8)
_cell_length_b 13.9673(14)
_cell_length_c 14.1051(18)
_cell_measurement_reflns_used 5415
_cell_measurement_temperature 150(2)
_cell_measurement_theta_max 30.5696
_cell_measurement_theta_min 2.8890
_cell_volume 1034.1(2)
_computing_cell_refinement 'SAINT V8.40A (Bruker, 2019)'
_computing_data_collection 'Apex3 v2019.1-0 (Bruker, 2019)'
_computing_data_reduction 'SAINT V8.40A (Bruker, 2019)'
_computing_structure_refinement
;  
SHELXL-2018/3 (Sheldrick, 2015, 2018), 
SHELXLE Rev1146 (H\"ubschle et al., 2011)
;
_computing_structure_solution 'SHELXS-97 (Sheldrick, 2008)'
_diffrn_ambient_temperature 150(2)
_diffrn_detector_area_resol_mean 7.4074
_diffrn_measured_fraction_theta_full 0.997
_diffrn_measured_fraction_theta_max 0.998
_diffrn_measurement_device_type
;
Bruker AXS D8 Quest diffractometer with PhotonII charge-integrating pixel 
array detector (CPAD)
;
_diffrn_measurement_method 'omega and phi scans'
_diffrn_radiation_monochromator 'Triumph curved graphite crystal'
_diffrn_radiation_type MoK\a
_diffrn_radiation_wavelength 0.71073
_diffrn_reflns_av_R_equivalents 0.0731
_diffrn_reflns_av_unetI/netI 0.0507
_diffrn_reflns_Laue_measured_fraction_full 0.997
_diffrn_reflns_Laue_measured_fraction_max 0.998
_diffrn_reflns_limit_h_max 7
_diffrn_reflns_limit_h_min -7
_diffrn_reflns_limit_k_max 20
_diffrn_reflns_limit_k_min -18
_diffrn_reflns_limit_l_max 20
_diffrn_reflns_limit_l_min -20
_diffrn_reflns_number 19772
_diffrn_reflns_point_group_measured_fraction_full 0.998
_diffrn_reflns_point_group_measured_fraction_max 0.997
_diffrn_reflns_theta_full 25.242
_diffrn_reflns_theta_max 31.538
_diffrn_reflns_theta_min 2.888
_diffrn_source 'fine focus sealed tube X-ray source'
_diffrn_source_current '30 mA'
_diffrn_source_voltage '50 kV'
_exptl_absorpt_coefficient_mu 0.137
_exptl_absorpt_correction_T_max 0.7462
_exptl_absorpt_correction_T_min 0.6069
_exptl_absorpt_correction_type multi-scan
_exptl_absorpt_process_details
;
 SADABS 2016/2: Krause, L., Herbst-Irmer, R., Sheldrick G.M. & Stalke D.,
 J. Appl. Cryst. 48 (2015) 3-10
;
_exptl_crystal_colour colourless
_exptl_crystal_density_diffrn 1.633
_exptl_crystal_description fragment
_exptl_crystal_F_000 520
_exptl_crystal_size_max 0.210
_exptl_crystal_size_mid 0.110
_exptl_crystal_size_min 0.050
_refine_diff_density_max 0.270
_refine_diff_density_min -0.206
_refine_diff_density_rms 0.046
_refine_ls_abs_structure_details
;
 Flack x determined using 889 quotients [(I+)-(I-)]/[(I+)+(I-)]
 (Parsons, Flack and Wagner, Acta Cryst. B69 (2013) 249-259).
;
_refine_ls_abs_structure_Flack 0.3(8)
_refine_ls_extinction_method none
_refine_ls_goodness_of_fit_ref 1.013
_refine_ls_hydrogen_treatment constr
_refine_ls_matrix_type full
_refine_ls_number_parameters 164
_refine_ls_number_reflns 3434
_refine_ls_number_restraints 0
_refine_ls_restrained_S_all 1.013
_refine_ls_R_factor_all 0.0655
_refine_ls_R_factor_gt 0.0401
_refine_ls_shift/su_max 0.000
_refine_ls_shift/su_mean 0.000
_refine_ls_structure_factor_coef Fsqd
_refine_ls_weighting_details 'w=1/[\s^2^(Fo^2^)+(0.0344P)^2^+0.2762P] where P=(Fo^2^+2Fc^2^)/3'
_refine_ls_weighting_scheme calc
_refine_ls_wR_factor_gt 0.0863
_refine_ls_wR_factor_ref 0.0967
_reflns_Friedel_coverage 0.719
_reflns_Friedel_fraction_full 1.000
_reflns_Friedel_fraction_max 0.996
_reflns_number_gt 2584
_reflns_number_total 3434
_reflns_threshold_expression 'I > 2\s(I)'
_cod_data_source_file d0nj05354f2.cif
_cod_data_source_block G117d_MSI_TAZ_EtOH_0m
_cod_depositor_comments 'Adding full bibliography for 7060272--7060278.cif.'
_cod_database_code 7060277
_shelx_shelxl_version_number 2018/3
_shelx_space_group_comment
;
The symmetry employed for this shelxl refinement is uniquely defined
by the following loop, which should always be used as a source of
symmetry information in preference to the above space-group names.
They are only intended as comments.
;
_shelx_estimated_absorpt_t_min 0.972
_shelx_estimated_absorpt_t_max 0.993

loop_
_space_group_symop_operation_xyz
'x, y, z'
'-x+1/2, -y, z+1/2'
'-x, y+1/2, -z+1/2'
'x+1/2, -y+1/2, -z'

loop_
_atom_site_label
_atom_site_type_symbol
_atom_site_fract_x
_atom_site_fract_y
_atom_site_fract_z
_atom_site_U_iso_or_equiv
_atom_site_adp_type
_atom_site_occupancy
_atom_site_site_symmetry_order
_atom_site_calc_flag
_atom_site_refinement_flags_posn
_atom_site_refinement_flags_adp
_atom_site_refinement_flags_occupancy
_atom_site_disorder_assembly
_atom_site_disorder_group
O1 O -0.1296(3) 0.56228(12) 0.94960(12) 0.0332(4) Uani 1 1 d . . . . .
O2 O 0.7501(4) 0.95350(12) 0.40370(12) 0.0373(4) Uani 1 1 d . . . . .
O3 O 0.4686(3) 0.84396(12) 0.46206(12) 0.0330(4) Uani 1 1 d . . . . .
N1 N 0.2371(4) 0.65170(13) 0.95988(14) 0.0331(4) Uani 1 1 d . . . . .
H1A H 0.214738 0.655591 1.021592 0.040 Uiso 1 1 calc R U . . .
H1B H 0.369504 0.679452 0.933264 0.040 Uiso 1 1 calc R U . . .
N2 N -0.2753(4) 0.51637(15) 0.88088(16) 0.0360(5) Uani 1 1 d . . . . .
N3 N -0.1549(4) 0.53455(13) 0.80265(15) 0.0290(4) Uani 1 1 d . . . . .
N4 N 0.7796(4) 0.89339(12) 0.55828(13) 0.0260(4) Uani 1 1 d . . . . .
N5 N 0.6223(3) 0.83078(12) 0.59714(13) 0.0236(4) Uani 1 1 d . . . . .
N6 N 0.4369(4) 0.79859(14) 0.54701(14) 0.0319(4) Uani 1 1 d . . . . .
N7 N 0.7944(4) 0.85058(13) 0.75210(14) 0.0310(4) Uani 1 1 d . . . . .
N8 N 0.7479(4) 0.80798(13) 0.83542(13) 0.0318(4) Uani 1 1 d . . . . .
N9 N 0.5785(4) 0.73962(14) 0.82339(14) 0.0322(4) Uani 1 1 d . . . . .
N10 N 0.5076(4) 0.73465(14) 0.73228(14) 0.0323(5) Uani 1 1 d . . . . .
C1 C 0.0730(4) 0.60454(15) 0.90759(16) 0.0268(4) Uani 1 1 d . . . . .
C2 C 0.0565(4) 0.58722(15) 0.81171(17) 0.0265(4) Uani 1 1 d . . . . .
H2 H 0.169215 0.607911 0.763168 0.032 Uiso 1 1 calc R U . . .
C3 C -0.2648(5) 0.49785(19) 0.7134(2) 0.0386(6) Uani 1 1 d . . . . .
H3A H -0.425035 0.464566 0.726935 0.058 Uiso 1 1 calc R U . . .
H3B H -0.144703 0.453213 0.683759 0.058 Uiso 1 1 calc R U . . .
H3C H -0.297435 0.551426 0.670190 0.058 Uiso 1 1 calc R U . . .
C4 C 0.6861(4) 0.90443(15) 0.46992(16) 0.0261(4) Uani 1 1 d . . . . .
C5 C 0.6452(4) 0.80346(15) 0.69362(15) 0.0238(4) Uani 1 1 d . . . . .

loop_
_atom_site_aniso_label
_atom_site_aniso_U_11
_atom_site_aniso_U_22
_atom_site_aniso_U_33
_atom_site_aniso_U_23
_atom_site_aniso_U_13
_atom_site_aniso_U_12
O1 0.0278(8) 0.0351(8) 0.0366(9) 0.0086(7) 0.0090(7) 0.0031(7)
O2 0.0448(10) 0.0399(9) 0.0272(8) 0.0059(7) 0.0041(8) -0.0006(9)
O3 0.0377(9) 0.0329(8) 0.0284(9) 0.0020(7) -0.0053(7) -0.0046(7)
N1 0.0393(11) 0.0350(10) 0.0250(9) 0.0012(8) 0.0053(9) -0.0044(9)
N2 0.0252(9) 0.0365(10) 0.0463(12) 0.0093(9) 0.0048(9) 0.0003(8)
N3 0.0228(9) 0.0259(9) 0.0383(11) 0.0067(8) 0.0004(8) 0.0009(7)
N4 0.0274(9) 0.0236(8) 0.0270(9) 0.0001(7) 0.0043(8) -0.0032(8)
N5 0.0244(9) 0.0197(8) 0.0267(9) -0.0018(7) 0.0003(7) 0.0001(7)
N6 0.0359(10) 0.0298(9) 0.0300(10) 0.0008(8) -0.0034(9) -0.0082(9)
N7 0.0366(11) 0.0279(9) 0.0284(10) 0.0019(7) -0.0018(8) -0.0045(8)
N8 0.0398(11) 0.0286(9) 0.0270(10) 0.0006(7) -0.0015(9) -0.0002(9)
N9 0.0417(11) 0.0288(9) 0.0262(10) 0.0047(8) 0.0033(8) -0.0023(9)
N10 0.0405(12) 0.0283(9) 0.0279(10) 0.0023(8) 0.0019(8) -0.0087(9)
C1 0.0263(10) 0.0230(9) 0.0310(11) 0.0057(9) 0.0061(9) 0.0036(8)
C2 0.0211(10) 0.0252(10) 0.0334(12) 0.0043(9) 0.0030(9) 0.0003(8)
C3 0.0289(12) 0.0392(12) 0.0477(15) 0.0020(11) -0.0087(11) -0.0040(11)
C4 0.0302(11) 0.0215(9) 0.0264(11) -0.0016(8) 0.0044(8) 0.0014(8)
C5 0.0267(10) 0.0202(9) 0.0245(10) 0.0009(8) 0.0033(9) 0.0025(8)

loop_
_atom_type_symbol
_atom_type_description
_atom_type_scat_dispersion_real
_atom_type_scat_dispersion_imag
_atom_type_scat_source
C C 0.0033 0.0016 'International Tables Vol C Tables 4.2.6.8 and 6.1.1.4'
H H 0.0000 0.0000 'International Tables Vol C Tables 4.2.6.8 and 6.1.1.4'
N N 0.0061 0.0033 'International Tables Vol C Tables 4.2.6.8 and 6.1.1.4'
O O 0.0106 0.0060 'International Tables Vol C Tables 4.2.6.8 and 6.1.1.4'

loop_
_geom_angle_atom_site_label_1
_geom_angle_atom_site_label_2
_geom_angle_atom_site_label_3
_geom_angle
_geom_angle_site_symmetry_1
_geom_angle_site_symmetry_3
_geom_angle_publ_flag
C1 O1 N2 109.16(18) . . ?
N6 O3 C4 107.73(17) . . ?
C1 N1 H1A 120.0 . . ?
C1 N1 H1B 120.0 . . ?
H1A N1 H1B 120.0 . . ?
N3 N2 O1 103.57(18) . . ?
N2 N3 C2 115.5(2) . . ?
N2 N3 C3 117.9(2) . . ?
C2 N3 C3 126.6(2) . . ?
N5 N4 C4 103.40(18) . . ?
N6 N5 N4 118.47(19) . . ?
N6 N5 C5 119.87(18) . . ?
N4 N5 C5 121.54(18) . . ?
N5 N6 O3 103.19(18) . . ?
C5 N7 N8 102.67(19) . . ?
N9 N8 N7 109.43(19) . . ?
N8 N9 N10 110.44(18) . . ?
C5 N10 N9 101.90(19) . . ?
N1 C1 O1 119.3(2) . . ?
N1 C1 C2 133.0(2) . . ?
O1 C1 C2 107.7(2) . . ?
N3 C2 C1 104.1(2) . . ?
N3 C2 H2 128.0 . . ?
C1 C2 H2 128.0 . . ?
N3 C3 H3A 109.5 . . ?
N3 C3 H3B 109.5 . . ?
H3A C3 H3B 109.5 . . ?
N3 C3 H3C 109.5 . . ?
H3A C3 H3C 109.5 . . ?
H3B C3 H3C 109.5 . . ?
O2 C4 N4 132.8(2) . . ?
O2 C4 O3 120.0(2) . . ?
N4 C4 O3 107.20(18) . . ?
N7 C5 N10 115.6(2) . . ?
N7 C5 N5 121.18(19) . . ?
N10 C5 N5 123.1(2) . . ?

loop_
_geom_bond_atom_site_label_1
_geom_bond_atom_site_label_2
_geom_bond_distance
_geom_bond_site_symmetry_2
_geom_bond_publ_flag
O1 C1 1.353(3) . ?
O1 N2 1.391(3) . ?
O2 C4 1.206(3) . ?
O3 N6 1.366(3) . ?
O3 C4 1.425(3) . ?
N1 C1 1.311(3) . ?
N1 H1A 0.8800 . ?
N1 H1B 0.8800 . ?
N2 N3 1.297(3) . ?
N3 C2 1.338(3) . ?
N3 C3 1.477(3) . ?
N4 N5 1.322(2) . ?
N4 C4 1.348(3) . ?
N5 N6 1.284(3) . ?
N5 C5 1.418(3) . ?
N7 C5 1.314(3) . ?
N7 N8 1.340(3) . ?
N8 N9 1.315(3) . ?
N9 N10 1.340(3) . ?
N10 C5 1.320(3) . ?
C1 C2 1.377(3) . ?
C2 H2 0.9500 . ?
C3 H3A 0.9800 . ?
C3 H3B 0.9800 . ?
C3 H3C 0.9800 . ?

loop_
_geom_hbond_atom_site_label_D
_geom_hbond_atom_site_label_H
_geom_hbond_atom_site_label_A
_geom_hbond_distance_DH
_geom_hbond_distance_HA
_geom_hbond_distance_DA
_geom_hbond_angle_DHA
_geom_hbond_site_symmetry_A
_geom_hbond_publ_flag
N1 H1A N8 0.88 2.09 2.942(3) 163.7 4_467 yes
N1 H1B N9 0.88 2.08 2.903(3) 156.1 . yes
C2 H2 O2 0.95 2.54 3.254(3) 132.0 4_466 yes
C2 H2 N10 0.95 2.54 3.332(3) 140.3 . yes
C3 H3A N7 0.98 2.53 3.493(3) 168.7 3_546 yes
C3 H3B N7 0.98 2.50 3.250(3) 133.1 3_646 yes
C3 H3C O2 0.98 2.59 3.110(3) 112.9 4_366 yes

loop_
_geom_torsion_atom_site_label_1
_geom_torsion_atom_site_label_2
_geom_torsion_atom_site_label_3
_geom_torsion_atom_site_label_4
_geom_torsion
_geom_torsion_site_symmetry_1
_geom_torsion_site_symmetry_2
_geom_torsion_site_symmetry_3
_geom_torsion_site_symmetry_4
_geom_torsion_publ_flag
C1 O1 N2 N3 -0.7(2) . . . . ?
O1 N2 N3 C2 0.4(2) . . . . ?
O1 N2 N3 C3 -178.28(18) . . . . ?
C4 N4 N5 N6 0.0(2) . . . . ?
C4 N4 N5 C5 -176.13(18) . . . . ?
N4 N5 N6 O3 0.3(2) . . . . ?
C5 N5 N6 O3 176.48(17) . . . . ?
C4 O3 N6 N5 -0.4(2) . . . . ?
C5 N7 N8 N9 0.0(3) . . . . ?
N7 N8 N9 N10 0.0(3) . . . . ?
N8 N9 N10 C5 0.0(3) . . . . ?
N2 O1 C1 N1 -179.66(19) . . . . ?
N2 O1 C1 C2 0.9(2) . . . . ?
N2 N3 C2 C1 0.1(2) . . . . ?
C3 N3 C2 C1 178.7(2) . . . . ?
N1 C1 C2 N3 180.0(2) . . . . ?
O1 C1 C2 N3 -0.6(2) . . . . ?
N5 N4 C4 O2 178.8(2) . . . . ?
N5 N4 C4 O3 -0.2(2) . . . . ?
N6 O3 C4 O2 -178.74(19) . . . . ?
N6 O3 C4 N4 0.4(2) . . . . ?
N8 N7 C5 N10 0.0(3) . . . . ?
N8 N7 C5 N5 175.47(19) . . . . ?
N9 N10 C5 N7 0.0(3) . . . . ?
N9 N10 C5 N5 -175.4(2) . . . . ?
N6 N5 C5 N7 -164.5(2) . . . . ?
N4 N5 C5 N7 11.6(3) . . . . ?
N6 N5 C5 N10 10.6(3) . . . . ?
N4 N5 C5 N10 -173.3(2) . . . . ?
